data_7700185
loop_
_publ_author_name
'Wagner, Hanna E.'
'Hohnstein, Silvia'
'Schu\&smann, Max G'
'Steppe, Lukas A.'
'Breher, Frank'

_publ_section_title
;
 Phosphine-functionalised tris(pyrazolyl)methane ligands and their mono-
 and heterobimetallic complexes.
;
_journal_issue 41
_journal_name_full 'Dalton transactions (Cambridge, England : 2003)'
_journal_page_first 15397
_journal_page_last 15407
_journal_paper_doi 10.1039/c9dt02057h
_journal_volume 48
_journal_year 2019
_chemical_formula_moiety 'C17 H23 Cl N6 O P Rh'
_chemical_formula_sum 'C17 H23 Cl N6 O P Rh'
_chemical_formula_weight 496.74
_space_group_crystal_system monoclinic
_space_group_IT_number 4
_space_group_name_Hall 'P 2yb'
_space_group_name_H-M_alt 'P 1 21 1'
_symmetry_space_group_name_Hall 'P 2yb'
_symmetry_space_group_name_H-M 'P 1 21 1'
_atom_sites_solution_hydrogens geom
_atom_sites_solution_primary dual
_audit_creation_date 2019-05-14
_audit_creation_method
;
Olex2 1.2
(compiled 2018.05.29 svn.r3508 for OlexSys, GUI svn.r5506)
;
_audit_update_record
;
2019-05-14 deposited with the CCDC.    2019-06-05 downloaded from the CCDC.
;
_cell_angle_alpha 90
_cell_angle_beta 114.42(3)
_cell_angle_gamma 90
_cell_formula_units_Z 2
_cell_length_a 8.6320(17)
_cell_length_b 12.927(3)
_cell_length_c 10.003(2)
_cell_measurement_reflns_used 20768
_cell_measurement_temperature 200
_cell_measurement_theta_max 29.78
_cell_measurement_theta_min 1.58
_cell_volume 1016.3(4)
_computing_molecular_graphics 'Olex2 (Dolomanov et al., 2009)'
_computing_publication_material 'Olex2 (Dolomanov et al., 2009)'
_computing_structure_refinement 'ShelXL (Sheldrick, 2015)'
_computing_structure_solution 'ShelXT (Sheldrick, 2015)'
_diffrn_ambient_temperature 200
_diffrn_measured_fraction_theta_full 0.992
_diffrn_measured_fraction_theta_max 0.991
_diffrn_measurement_device_type 'Stoe IPDS II'
_diffrn_measurement_method '\w scans'
_diffrn_radiation_monochromator graphite
_diffrn_radiation_type MoK\a
_diffrn_radiation_wavelength 0.71073
_diffrn_reflns_av_R_equivalents 0.0528
_diffrn_reflns_av_unetI/netI 0.0299
_diffrn_reflns_Laue_measured_fraction_full 0.992
_diffrn_reflns_Laue_measured_fraction_max 0.991
_diffrn_reflns_limit_h_max 11
_diffrn_reflns_limit_h_min -11
_diffrn_reflns_limit_k_max 17
_diffrn_reflns_limit_k_min -17
_diffrn_reflns_limit_l_max 13
_diffrn_reflns_limit_l_min -13
_diffrn_reflns_number 19391
_diffrn_reflns_point_group_measured_fraction_full 0.990
_diffrn_reflns_point_group_measured_fraction_max 0.986
_diffrn_reflns_theta_full 25.242
_diffrn_reflns_theta_max 29.222
_diffrn_reflns_theta_min 2.236
_exptl_absorpt_coefficient_mu 1.070
_exptl_absorpt_correction_T_max 0.6291
_exptl_absorpt_correction_T_min 0.4277
_exptl_absorpt_correction_type numerical
_exptl_absorpt_process_details
'Stoe & Cie, X-RED, version 1.28b: Program for data reduction and absorptioncorrection, Stoe &CieGmbH, Darmatadt, Germany, 2005.'
_exptl_crystal_colour 'clear yellow'
_exptl_crystal_colour_lustre clear
_exptl_crystal_colour_primary yellow
_exptl_crystal_density_diffrn 1.623
_exptl_crystal_description irregular
_exptl_crystal_F_000 504
_exptl_crystal_size_max 0.6
_exptl_crystal_size_mid 0.6
_exptl_crystal_size_min 0.5
_refine_diff_density_max 0.544
_refine_diff_density_min -0.673
_refine_diff_density_rms 0.078
_refine_ls_abs_structure_details
;
 Flack x determined using 2376 quotients [(I+)-(I-)]/[(I+)+(I-)]
 (Parsons, Flack and Wagner, Acta Cryst. B69 (2013) 249-259).
;
_refine_ls_abs_structure_Flack -0.042(14)
_refine_ls_extinction_coef 0.024(2)
_refine_ls_extinction_expression Fc^*^=kFc[1+0.001xFc^2^\l^3^/sin(2\q)]^-1/4^
_refine_ls_extinction_method 'SHELXL-2017/1 (Sheldrick 2017)'
_refine_ls_goodness_of_fit_ref 1.074
_refine_ls_hydrogen_treatment constr
_refine_ls_matrix_type full
_refine_ls_number_parameters 249
_refine_ls_number_reflns 5438
_refine_ls_number_restraints 1
_refine_ls_restrained_S_all 1.073
_refine_ls_R_factor_all 0.0304
_refine_ls_R_factor_gt 0.0290
_refine_ls_shift/su_max 0.000
_refine_ls_shift/su_mean 0.000
_refine_ls_structure_factor_coef Fsqd
_refine_ls_weighting_details 'w=1/[\s^2^(Fo^2^)+(0.0262P)^2^+0.8475P] where P=(Fo^2^+2Fc^2^)/3'
_refine_ls_weighting_scheme calc
_refine_ls_wR_factor_gt 0.0664
_refine_ls_wR_factor_ref 0.0687
_reflns_Friedel_coverage 0.911
_reflns_Friedel_fraction_full 0.988
_reflns_Friedel_fraction_max 0.981
_reflns_number_gt 5332
_reflns_number_total 5438
_reflns_threshold_expression 'I > 2\s(I)'
_cod_data_source_file c9dt02057h2.cif
_cod_data_source_block hw_c
_cod_depositor_comments 'Adding full bibliography for 7700175--7700185.cif.'
_cod_database_code 7700185
_shelx_shelxl_version_number 2017/1
_shelx_space_group_comment
;
The symmetry employed for this shelxl refinement is uniquely defined
by the following loop, which should always be used as a source of
symmetry information in preference to the above space-group names.
They are only intended as comments.
;
_shelx_estimated_absorpt_t_max 0.617
_shelx_estimated_absorpt_t_min 0.566
_olex2_refinement_description
;
1. Fixed Uiso
 At 1.2 times of:
  All C(H) groups
 At 1.5 times of:
  All C(H,H,H) groups
2.a Ternary CH refined with riding coordinates:
 C200(H200), C100(H100)
2.b Aromatic/amide H refined with riding coordinates:
 C20(H20), C10(H10), C11(H11), C30(H30), C21(H21), C31(H31), C12(H12),
 C32(H32), C22(H22)
2.c Idealised Me refined as rotating group:
 C202(H20A,H20B,H20C), C201(H20D,H20E,H20F), C102(H10A,H10B,H10C), C101(H10D,
 H10E,H10F)
;
_olex2_diffrn_ambient_temperature_device 'Oxford Cryosystems'
_olex2_exptl_crystal_mounting_method 'The crystal was mounted on a glass fibre in perfluoroether oil'
_olex2_submission_original_sample_id SH224
_olex2_submission_special_instructions 'No special instructions were received'

loop_
_space_group_symop_operation_xyz
'x, y, z'
'-x, y+1/2, -z'

loop_
_atom_site_label
_atom_site_type_symbol
_atom_site_fract_x
_atom_site_fract_y
_atom_site_fract_z
_atom_site_U_iso_or_equiv
_atom_site_adp_type
_atom_site_occupancy
_atom_site_site_symmetry_order
_atom_site_calc_flag
_atom_site_refinement_flags_posn
Rh1 Rh 0.26451(3) 0.46490(3) 0.08222(3) 0.02813(10) Uani 1 1 d .
P1 P 0.17651(12) 0.57047(8) 0.21133(11) 0.0278(2) Uani 1 1 d .
Cl1 Cl 0.40337(16) 0.35140(9) -0.01722(12) 0.0439(3) Uani 1 1 d .
N20 N 0.3080(4) 0.5490(2) 0.5325(3) 0.0267(6) Uani 1 1 d .
N21 N 0.3673(5) 0.6482(3) 0.5579(4) 0.0333(7) Uani 1 1 d .
N10 N 0.4606(3) 0.4789(3) 0.4075(3) 0.0258(6) Uani 1 1 d .
N11 N 0.4769(3) 0.4573(4) 0.2811(3) 0.0273(6) Uani 1 1 d .
O1 O -0.0348(5) 0.4834(4) -0.1999(4) 0.0650(12) Uani 1 1 d .
C1 C 0.2898(5) 0.4988(3) 0.3986(4) 0.0249(7) Uani 1 1 d .
N30 N 0.2101(4) 0.3983(3) 0.3906(4) 0.0280(6) Uani 1 1 d .
C20 C 0.3105(5) 0.5044(3) 0.6564(4) 0.0330(8) Uani 1 1 d .
H20 H 0.278147 0.435454 0.665736 0.040 Uiso 1 1 calc R
N31 N 0.0533(5) 0.3928(3) 0.3905(6) 0.0451(10) Uani 1 1 d .
C10 C 0.6125(4) 0.4741(4) 0.5251(4) 0.0314(7) Uani 1 1 d .
H10 H 0.632693 0.485145 0.624808 0.038 Uiso 1 1 calc R
C11 C 0.7314(5) 0.4503(4) 0.4725(4) 0.0371(10) Uani 1 1 d .
H11 H 0.850376 0.442153 0.527784 0.044 Uiso 1 1 calc R
C2 C 0.0794(6) 0.4770(5) -0.0894(4) 0.0410(10) Uani 1 1 d .
C202 C 0.4570(6) 0.7027(4) 0.2679(6) 0.0417(10) Uani 1 1 d .
H20A H 0.516441 0.668442 0.362957 0.063 Uiso 1 1 calc GR
H20B H 0.497172 0.774205 0.274319 0.063 Uiso 1 1 calc GR
H20C H 0.480201 0.665601 0.192638 0.063 Uiso 1 1 calc GR
C200 C 0.2666(6) 0.7024(3) 0.2270(5) 0.0352(8) Uani 1 1 d .
H200 H 0.243992 0.741642 0.303219 0.042 Uiso 1 1 calc R
C100 C -0.0443(6) 0.5853(5) 0.1930(6) 0.0484(12) Uani 1 1 d .
H100 H -0.068159 0.518590 0.231520 0.058 Uiso 1 1 calc R
C30 C 0.2663(6) 0.3040(3) 0.3739(6) 0.0400(10) Uani 1 1 d .
H30 H 0.372310 0.288753 0.370632 0.048 Uiso 1 1 calc R
C21 C 0.3682(6) 0.5770(4) 0.7647(5) 0.0382(9) Uani 1 1 d .
H21 H 0.382568 0.569973 0.863657 0.046 Uiso 1 1 calc R
C31 C 0.1437(7) 0.2351(4) 0.3627(6) 0.0477(11) Uani 1 1 d .
H31 H 0.145664 0.162301 0.350405 0.057 Uiso 1 1 calc R
C12 C 0.6417(5) 0.4405(3) 0.3208(4) 0.0324(9) Uani 1 1 d .
H12 H 0.691768 0.423957 0.254926 0.039 Uiso 1 1 calc R
C32 C 0.0156(6) 0.2930(4) 0.3731(6) 0.0455(11) Uani 1 1 d .
H32 H -0.088190 0.264748 0.368249 0.055 Uiso 1 1 calc R
C201 C 0.1724(8) 0.7554(4) 0.0776(6) 0.0552(13) Uani 1 1 d .
H20D H 0.185205 0.713974 0.000740 0.083 Uiso 1 1 calc GR
H20E H 0.220392 0.824426 0.080053 0.083 Uiso 1 1 calc GR
H20F H 0.051356 0.761595 0.056652 0.083 Uiso 1 1 calc GR
C102 C -0.0642(7) 0.6659(6) 0.2934(7) 0.0668(19) Uani 1 1 d .
H10A H 0.019934 0.653703 0.393993 0.100 Uiso 1 1 calc GR
H10B H -0.178966 0.661623 0.290352 0.100 Uiso 1 1 calc GR
H10C H -0.046537 0.734753 0.261204 0.100 Uiso 1 1 calc GR
C101 C -0.1765(7) 0.5901(6) 0.0397(8) 0.073(2) Uani 1 1 d .
H10D H -0.157133 0.651191 -0.009393 0.110 Uiso 1 1 calc GR
H10E H -0.289295 0.594708 0.040836 0.110 Uiso 1 1 calc GR
H10F H -0.170294 0.527654 -0.013367 0.110 Uiso 1 1 calc GR
C22 C 0.4016(6) 0.6640(3) 0.6984(5) 0.0350(8) Uani 1 1 d .
H22 H 0.444099 0.727324 0.748132 0.042 Uiso 1 1 calc R

loop_
_atom_site_aniso_label
_atom_site_aniso_U_11
_atom_site_aniso_U_22
_atom_site_aniso_U_33
_atom_site_aniso_U_23
_atom_site_aniso_U_13
_atom_site_aniso_U_12
Rh1 0.03025(15) 0.03040(14) 0.02227(13) -0.00063(12) 0.00939(10) -0.00007(13)
P1 0.0244(4) 0.0304(5) 0.0268(4) 0.0002(4) 0.0089(4) 0.0023(4)
Cl1 0.0613(7) 0.0414(5) 0.0325(5) -0.0015(4) 0.0229(5) 0.0102(5)
N20 0.0284(15) 0.0269(15) 0.0260(15) -0.0008(11) 0.0124(12) -0.0008(12)
N21 0.0405(18) 0.0290(16) 0.0318(17) -0.0026(13) 0.0164(14) -0.0033(14)
N10 0.0208(11) 0.0340(18) 0.0239(12) -0.0018(13) 0.0105(10) 0.0016(13)
N11 0.0239(12) 0.0343(17) 0.0240(12) 0.0002(16) 0.0104(10) 0.0031(16)
O1 0.056(2) 0.087(4) 0.0311(16) 0.000(2) -0.0029(14) 0.001(2)
C1 0.0247(16) 0.0261(16) 0.0257(16) -0.0008(12) 0.0121(13) 0.0014(12)
N30 0.0246(14) 0.0245(15) 0.0366(17) -0.0012(13) 0.0145(13) -0.0011(12)
C20 0.040(2) 0.0344(18) 0.0289(18) 0.0038(15) 0.0185(16) -0.0015(16)
N31 0.0310(18) 0.0363(18) 0.074(3) -0.0005(19) 0.0276(19) -0.0032(15)
C10 0.0252(14) 0.040(2) 0.0252(14) -0.0047(19) 0.0061(12) 0.0004(19)
C11 0.0230(15) 0.050(3) 0.0351(18) -0.0025(19) 0.0088(13) 0.0041(17)
C2 0.046(2) 0.045(3) 0.0301(17) 0.000(2) 0.0129(16) 0.000(2)
C202 0.045(2) 0.038(2) 0.044(2) 0.0037(18) 0.020(2) -0.0087(18)
C200 0.041(2) 0.0308(19) 0.034(2) 0.0012(15) 0.0151(17) 0.0019(16)
C100 0.026(2) 0.063(3) 0.054(3) 0.003(2) 0.015(2) 0.009(2)
C30 0.040(2) 0.0289(19) 0.058(3) 0.0037(18) 0.027(2) 0.0061(16)
C21 0.044(2) 0.043(2) 0.0303(19) -0.0036(18) 0.0177(17) -0.0037(18)
C31 0.056(3) 0.027(2) 0.062(3) 0.000(2) 0.027(3) -0.0024(19)
C12 0.0284(17) 0.038(2) 0.0341(18) -0.0029(14) 0.0161(15) 0.0017(14)
C32 0.034(2) 0.037(2) 0.064(3) 0.001(2) 0.019(2) -0.0091(17)
C201 0.067(3) 0.041(3) 0.049(3) 0.013(2) 0.015(3) 0.007(2)
C102 0.038(3) 0.113(6) 0.051(3) -0.016(3) 0.019(2) 0.022(3)
C101 0.032(3) 0.103(5) 0.066(4) -0.020(4) 0.002(3) 0.014(3)
C22 0.041(2) 0.034(2) 0.032(2) -0.0058(16) 0.0169(17) -0.0027(17)

loop_
_atom_type_symbol
_atom_type_description
_atom_type_scat_dispersion_real
_atom_type_scat_dispersion_imag
_atom_type_scat_source
C C 0.0033 0.0016 'International Tables Vol C Tables 4.2.6.8 and 6.1.1.4'
H H 0.0000 0.0000 'International Tables Vol C Tables 4.2.6.8 and 6.1.1.4'
Cl Cl 0.1484 0.1585 'International Tables Vol C Tables 4.2.6.8 and 6.1.1.4'
N N 0.0061 0.0033 'International Tables Vol C Tables 4.2.6.8 and 6.1.1.4'
O O 0.0106 0.0060 'International Tables Vol C Tables 4.2.6.8 and 6.1.1.4'
P P 0.1023 0.0942 'International Tables Vol C Tables 4.2.6.8 and 6.1.1.4'
Rh Rh -1.1178 0.9187 'International Tables Vol C Tables 4.2.6.8 and 6.1.1.4'

loop_
_geom_angle_atom_site_label_1
_geom_angle_atom_site_label_2
_geom_angle_atom_site_label_3
_geom_angle
P1 Rh1 Cl1 169.85(4)
N11 Rh1 P1 81.41(11)
N11 Rh1 Cl1 88.46(11)
C2 Rh1 P1 96.84(18)
C2 Rh1 Cl1 93.27(18)
C2 Rh1 N11 177.7(3)
C1 P1 Rh1 96.33(11)
C200 P1 Rh1 112.49(14)
C200 P1 C1 109.23(18)
C100 P1 Rh1 126.41(19)
C100 P1 C1 103.4(2)
C100 P1 C200 107.0(2)
N21 N20 C1 119.1(3)
C20 N20 N21 111.4(3)
C20 N20 C1 127.7(3)
C22 N21 N20 104.1(3)
N11 N10 C1 118.0(3)
C10 N10 N11 111.3(3)
C10 N10 C1 130.6(3)
N10 N11 Rh1 119.4(2)
C12 N11 Rh1 135.0(3)
C12 N11 N10 105.4(3)
N20 C1 P1 119.9(3)
N20 C1 N10 107.7(3)
N20 C1 N30 108.7(3)
N10 C1 P1 103.6(2)
N30 C1 P1 109.5(3)
N30 C1 N10 106.7(3)
N31 N30 C1 119.7(3)
C30 N30 C1 128.9(3)
C30 N30 N31 111.3(4)
N20 C20 H20 126.4
N20 C20 C21 107.2(4)
C21 C20 H20 126.4
C32 N31 N30 104.0(4)
N10 C10 H10 126.7
N10 C10 C11 106.7(3)
C11 C10 H10 126.7
C10 C11 H11 127.1
C10 C11 C12 105.8(3)
C12 C11 H11 127.1
O1 C2 Rh1 178.0(5)
H20A C202 H20B 109.5
H20A C202 H20C 109.5
H20B C202 H20C 109.5
C200 C202 H20A 109.5
C200 C202 H20B 109.5
C200 C202 H20C 109.5
P1 C200 H200 108.9
C202 C200 P1 113.2(3)
C202 C200 H200 108.9
C202 C200 C201 109.8(4)
C201 C200 P1 107.0(3)
C201 C200 H200 108.9
P1 C100 H100 103.9
C102 C100 P1 113.8(4)
C102 C100 H100 103.9
C101 C100 P1 115.3(4)
C101 C100 H100 103.9
C101 C100 C102 114.1(5)
N30 C30 H30 126.4
N30 C30 C31 107.3(4)
C31 C30 H30 126.4
C20 C21 H21 127.6
C20 C21 C22 104.9(4)
C22 C21 H21 127.6
C30 C31 H31 127.4
C30 C31 C32 105.1(4)
C32 C31 H31 127.4
N11 C12 C11 110.8(3)
N11 C12 H12 124.6
C11 C12 H12 124.6
N31 C32 C31 112.3(4)
N31 C32 H32 123.9
C31 C32 H32 123.9
C200 C201 H20D 109.5
C200 C201 H20E 109.5
C200 C201 H20F 109.5
H20D C201 H20E 109.5
H20D C201 H20F 109.5
H20E C201 H20F 109.5
C100 C102 H10A 109.5
C100 C102 H10B 109.5
C100 C102 H10C 109.5
H10A C102 H10B 109.5
H10A C102 H10C 109.5
H10B C102 H10C 109.5
C100 C101 H10D 109.5
C100 C101 H10E 109.5
C100 C101 H10F 109.5
H10D C101 H10E 109.5
H10D C101 H10F 109.5
H10E C101 H10F 109.5
N21 C22 C21 112.4(4)
N21 C22 H22 123.8
C21 C22 H22 123.8

loop_
_geom_bond_atom_site_label_1
_geom_bond_atom_site_label_2
_geom_bond_distance
Rh1 P1 2.2179(11)
Rh1 Cl1 2.3590(12)
Rh1 N11 2.077(3)
Rh1 C2 1.804(4)
P1 C1 1.951(4)
P1 C200 1.854(4)
P1 C100 1.848(4)
N20 N21 1.364(5)
N20 C1 1.438(5)
N20 C20 1.359(5)
N21 C22 1.326(5)
N10 N11 1.357(4)
N10 C1 1.462(4)
N10 C10 1.354(4)
N11 C12 1.327(5)
O1 C2 1.140(5)
C1 N30 1.457(5)
N30 N31 1.355(5)
N30 C30 1.347(5)
C20 H20 0.9500
C20 C21 1.363(6)
N31 C32 1.324(6)
C10 H10 0.9500
C10 C11 1.367(5)
C11 H11 0.9500
C11 C12 1.395(6)
C202 H20A 0.9800
C202 H20B 0.9800
C202 H20C 0.9800
C202 C200 1.521(6)
C200 H200 1.0000
C200 C201 1.536(7)
C100 H100 1.0000
C100 C102 1.505(8)
C100 C101 1.487(8)
C30 H30 0.9500
C30 C31 1.352(7)
C21 H21 0.9500
C21 C22 1.394(6)
C31 H31 0.9500
C31 C32 1.375(7)
C12 H12 0.9500
C32 H32 0.9500
C201 H20D 0.9800
C201 H20E 0.9800
C201 H20F 0.9800
C102 H10A 0.9800
C102 H10B 0.9800
C102 H10C 0.9800
C101 H10D 0.9800
C101 H10E 0.9800
C101 H10F 0.9800
C22 H22 0.9500
